data_4304364
loop_
_publ_author_name
'Gloria Agust\'i'
'M. Carmen Mu\~noz'
'Ana B. Gaspar'
'Jos\'e A. Real'

_publ_section_title
;
Spin-Crossover Behavior in Cyanide-bridged Iron(II)-Gold(I) Bimetallic 2D
Hofmann-like Metal-Organic Frameworks
;
_journal_name_full 'Inorganic Chemistry'
_journal_page_first 2552
_journal_page_last 2561
_journal_paper_doi 10.1021/ic701865k
_journal_volume 47
_journal_year 2008
_chemical_formula_sum 'C28 H16 Au4 F4 Fe2 N12'
_chemical_formula_weight 1496.10
_chemical_name_systematic
;
 ?
;
_space_group_IT_number 2
_symmetry_cell_setting triclinic
_symmetry_space_group_name_Hall '-P 1'
_symmetry_space_group_name_H-M 'P -1'
_atom_sites_solution_hydrogens geom
_atom_sites_solution_primary direct
_atom_sites_solution_secondary difmap
_audit_creation_method SHELXL-97
_cell_angle_alpha 89.787(2)
_cell_angle_beta 96.469(2)
_cell_angle_gamma 91.835(2)
_cell_formula_units_Z 2
_cell_length_a 8.9010(4)
_cell_length_b 13.5400(6)
_cell_length_c 15.2400(8)
_cell_measurement_temperature 120(2)
_cell_volume 1824.09(15)
_computing_cell_refinement 'HKL DENZO'
_computing_data_collection COLLECT
_computing_data_reduction 'HKL DENZO and SCALEPACK'
_computing_structure_refinement 'SHELXL-97 (Sheldrick, 1997)'
_computing_structure_solution SHELXS-97
_diffrn_ambient_temperature 120(2)
_diffrn_measured_fraction_theta_full 0.964
_diffrn_measured_fraction_theta_max 0.964
_diffrn_radiation_monochromator graphite
_diffrn_radiation_source 'fine-focus sealed tube'
_diffrn_radiation_type MoK\a
_diffrn_radiation_wavelength 0.71073
_diffrn_reflns_av_R_equivalents 0.0870
_diffrn_reflns_av_sigmaI/netI 0.1240
_diffrn_reflns_limit_h_max 11
_diffrn_reflns_limit_h_min -11
_diffrn_reflns_limit_k_max 17
_diffrn_reflns_limit_k_min -17
_diffrn_reflns_limit_l_max 18
_diffrn_reflns_limit_l_min -19
_diffrn_reflns_number 14330
_diffrn_reflns_theta_full 27.22
_diffrn_reflns_theta_max 27.22
_diffrn_reflns_theta_min 1.34
_exptl_absorpt_coefficient_mu 16.858
_exptl_crystal_colour red
_exptl_crystal_density_diffrn 2.724
_exptl_crystal_density_method 'not measured'
_exptl_crystal_description prismatic
_exptl_crystal_F_000 1344
_exptl_crystal_size_max 0.06
_exptl_crystal_size_mid 0.06
_exptl_crystal_size_min 0.04
_refine_diff_density_max 2.428
_refine_diff_density_min -2.687
_refine_diff_density_rms 0.944
_refine_ls_extinction_method none
_refine_ls_goodness_of_fit_ref 0.978
_refine_ls_hydrogen_treatment mixed
_refine_ls_matrix_type full
_refine_ls_number_parameters 231
_refine_ls_number_reflns 7870
_refine_ls_number_restraints 0
_refine_ls_restrained_S_all 0.978
_refine_ls_R_factor_all 0.2168
_refine_ls_R_factor_gt 0.1649
_refine_ls_shift/su_max 0.016
_refine_ls_shift/su_mean 0.001
_refine_ls_structure_factor_coef Fsqd
_refine_ls_weighting_details 'calc w=1/[\s^2^(Fo^2^)+(0.0766P)^2^+1723.5553P] where P=(Fo^2^+2Fc^2^)/3'
_refine_ls_weighting_scheme calc
_refine_ls_wR_factor_gt 0.3673
_refine_ls_wR_factor_ref 0.3994
_reflns_number_gt 4897
_reflns_number_total 7870
_reflns_threshold_expression >2sigma(I)
_cod_data_source_file ic701865k-file002.cif
_cod_data_source_block Compound_1_(120_K)
_cod_database_code 4304364

loop_
_symmetry_equiv_pos_as_xyz
'x, y, z'
'-x, -y, -z'

loop_
_atom_site_label
_atom_site_type_symbol
_atom_site_fract_x
_atom_site_fract_y
_atom_site_fract_z
_atom_site_U_iso_or_equiv
_atom_site_adp_type
_atom_site_occupancy
_atom_site_symmetry_multiplicity
_atom_site_calc_flag
_atom_site_refinement_flags
_atom_site_disorder_assembly
_atom_site_disorder_group
Fe1 Fe 0.8289(9) 0.9990(5) 0.2595(4) 0.0143(13) Uani 1 1 d . . .
Fe2 Fe 0.8436(9) 0.5019(5) 0.7598(4) 0.0150(14) Uani 1 1 d . . .
Au1 Au 1.1035(2) 0.76576(15) 0.00535(12) 0.0186(5) Uani 1 1 d . . .
Au2 Au 1.1001(2) 0.72771(14) 0.49590(12) 0.0190(5) Uani 1 1 d . . .
Au3 Au 0.7653(2) 0.76701(14) 0.52498(12) 0.0197(5) Uani 1 1 d . . .
Au4 Au 0.7627(2) 0.72711(14) 0.01497(12) 0.0198(5) Uani 1 1 d . . .
F1 F 1.355(8) 0.935(5) 0.473(5) 0.11(2) Uiso 1 1 d . . .
F2 F 0.299(5) 1.031(3) 0.041(3) 0.046(9) Uiso 1 1 d . . .
F3 F 1.351(7) 0.576(5) 0.974(4) 0.092(18) Uiso 1 1 d . . .
F4 F 0.333(4) 0.451(3) 0.548(2) 0.039(8) Uiso 1 1 d . . .
N1 N 1.065(5) 0.949(3) 0.297(3) 0.023(9) Uiso 1 1 d . . .
N2 N 0.596(5) 1.046(3) 0.227(3) 0.016(8) Uiso 1 1 d . . .
N3 N 0.896(5) 1.089(3) 0.152(3) 0.020(9) Uiso 1 1 d . . .
N4 N 1.127(5) 0.882(3) 0.650(3) 0.027(10) Uiso 1 1 d . . .
N5 N 0.760(5) 0.912(3) 0.367(3) 0.021(9) Uiso 1 1 d . . .
N6 N 0.779(5) 0.879(3) 0.171(3) 0.025(10) Uiso 1 1 d . . .
N7 N 1.058(5) 0.554(3) 0.786(3) 0.014(8) Uiso 1 1 d . . .
N8 N 0.626(5) 0.450(3) 0.734(3) 0.019(9) Uiso 1 1 d . . .
N9 N 0.878(5) 0.391(3) 0.842(3) 0.023(9) Uiso 1 1 d . . .
N10 N 1.109(5) 0.582(3) 0.339(3) 0.024(10) Uiso 1 1 d . . .
N11 N 0.802(5) 0.608(3) 0.680(3) 0.023(10) Uiso 1 1 d . . .
N12 N 0.791(5) 0.584(3) 0.858(3) 0.025(10) Uiso 1 1 d . . .
C1 C 1.128(5) 0.899(3) 0.238(3) 0.014(9) Uiso 1 1 d . . .
C2 C 1.272(7) 0.861(5) 0.253(4) 0.036(14) Uiso 1 1 d . . .
C3 C 1.350(7) 0.874(5) 0.336(4) 0.036(14) Uiso 1 1 d . . .
C4 C 1.274(7) 0.925(5) 0.394(4) 0.035(14) Uiso 1 1 d . . .
C5 C 1.141(6) 0.964(4) 0.376(3) 0.018(10) Uiso 1 1 d . . .
C6 C 0.516(6) 1.098(4) 0.288(4) 0.025(11) Uiso 1 1 d . . .
C7 C 0.372(7) 1.133(4) 0.262(4) 0.027(12) Uiso 1 1 d . . .
C8 C 0.293(8) 1.110(5) 0.179(4) 0.038(15) Uiso 1 1 d . . .
C9 C 0.380(7) 1.056(4) 0.124(4) 0.033(13) Uiso 1 1 d . . .
C10 C 0.524(5) 1.030(3) 0.143(3) 0.015(9) Uiso 1 1 d . . .
C11 C 0.900(5) 1.140(3) 0.095(3) 0.015(9) Uiso 1 1 d . . .
C12 C 1.119(6) 0.821(4) 0.599(3) 0.017(10) Uiso 1 1 d . . .
C13 C 0.756(6) 0.862(4) 0.423(3) 0.021(10) Uiso 1 1 d . . .
C14 C 0.766(6) 0.820(4) 0.116(3) 0.018(10) Uiso 1 1 d . . .
C15 C 1.140(6) 0.592(4) 0.722(3) 0.018(10) Uiso 1 1 d . . .
C16 C 1.282(7) 0.633(4) 0.742(4) 0.031(13) Uiso 1 1 d . . .
C17 C 1.356(8) 0.634(5) 0.828(5) 0.040(15) Uiso 1 1 d . . .
C18 C 1.285(7) 0.587(4) 0.888(4) 0.030(13) Uiso 1 1 d . . .
C19 C 1.140(6) 0.549(4) 0.869(3) 0.019(10) Uiso 1 1 d . . .
C20 C 0.540(7) 0.416(5) 0.797(4) 0.035(14) Uiso 1 1 d . . .
C21 C 0.401(6) 0.380(4) 0.778(4) 0.024(11) Uiso 1 1 d . . .
C22 C 0.319(7) 0.389(5) 0.693(4) 0.035(14) Uiso 1 1 d . . .
C23 C 0.410(7) 0.435(5) 0.634(4) 0.035(14) Uiso 1 1 d . . .
C24 C 0.559(6) 0.465(4) 0.654(3) 0.020(10) Uiso 1 1 d . . .
C25 C 0.876(6) 0.330(4) 0.898(3) 0.020(10) Uiso 1 1 d . . .
C26 C 1.102(6) 0.635(4) 0.397(3) 0.020(10) Uiso 1 1 d . . .
C27 C 0.785(6) 0.668(4) 0.623(4) 0.023(11) Uiso 1 1 d . . .
C28 C 0.768(7) 0.630(4) 0.917(4) 0.028(12) Uiso 1 1 d . . .

loop_
_atom_site_aniso_label
_atom_site_aniso_U_11
_atom_site_aniso_U_22
_atom_site_aniso_U_33
_atom_site_aniso_U_23
_atom_site_aniso_U_13
_atom_site_aniso_U_12
Fe1 0.027(4) 0.010(3) 0.006(3) 0.002(2) 0.003(2) 0.001(2)
Fe2 0.032(4) 0.011(3) 0.002(3) 0.003(2) 0.001(2) 0.001(3)
Au1 0.0212(11) 0.0229(10) 0.0114(9) 0.0023(7) 0.0004(7) 0.0025(8)
Au2 0.0216(11) 0.0208(10) 0.0148(9) -0.0013(7) 0.0027(7) 0.0000(7)
Au3 0.0296(12) 0.0171(10) 0.0120(9) 0.0027(7) 0.0005(8) 0.0013(8)
Au4 0.0302(12) 0.0169(10) 0.0128(9) 0.0011(7) 0.0040(8) 0.0011(8)

loop_
_atom_type_symbol
_atom_type_description
_atom_type_scat_dispersion_real
_atom_type_scat_dispersion_imag
_atom_type_scat_source
C C 0.0033 0.0016 'International Tables Vol C Tables 4.2.6.8 and 6.1.1.4'
H H 0.0000 0.0000 'International Tables Vol C Tables 4.2.6.8 and 6.1.1.4'
N N 0.0061 0.0033 'International Tables Vol C Tables 4.2.6.8 and 6.1.1.4'
F F 0.0171 0.0103 'International Tables Vol C Tables 4.2.6.8 and 6.1.1.4'
Au Au -2.0133 8.8022 'International Tables Vol C Tables 4.2.6.8 and 6.1.1.4'
Fe Fe 0.3463 0.8444 'International Tables Vol C Tables 4.2.6.8 and 6.1.1.4'

loop_
_geom_angle_atom_site_label_1
_geom_angle_atom_site_label_2
_geom_angle_atom_site_label_3
_geom_angle
_geom_angle_site_symmetry_1
_geom_angle_site_symmetry_3
_geom_angle_publ_flag
N2 Fe1 N1 178.2(16) . . ?
N3 Fe1 N1 92.6(16) . . ?
N4 Fe1 N1 89.2(17) 2_776 . ?
N5 Fe1 N1 88.1(17) . . ?
N6 Fe1 N1 91.8(17) . . ?
N3 Fe1 N2 89.1(16) . . ?
N4 Fe1 N2 90.2(17) 2_776 . ?
N5 Fe1 N2 90.1(16) . . ?
N6 Fe1 N2 88.7(16) . . ?
N4 Fe1 N3 91.8(17) 2_776 . ?
N5 Fe1 N3 179.1(16) . . ?
N6 Fe1 N3 89.4(17) . . ?
N4 Fe1 N5 87.6(17) 2_776 . ?
N4 Fe1 N6 178.4(19) 2_776 . ?
N6 Fe1 N5 91.1(17) . . ?
N7 Fe2 N8 179.5(17) . . ?
N9 Fe2 N7 92.5(18) . . ?
N10 Fe2 N7 93.4(18) 2_766 . ?
N11 Fe2 N7 89.6(18) . . ?
N12 Fe2 N7 87.9(18) . . ?
N9 Fe2 N8 87.5(18) . . ?
N10 Fe2 N8 87.1(18) 2_766 . ?
N11 Fe2 N8 90.4(19) . . ?
N12 Fe2 N8 91.6(18) . . ?
N9 Fe2 N10 90.4(19) . 2_766 ?
N11 Fe2 N9 178(2) . . ?
N12 Fe2 N9 89.2(19) . . ?
N11 Fe2 N10 90.0(19) . 2_766 ?
N12 Fe2 N10 179(2) . 2_766 ?
N11 Fe2 N12 90.3(19) . . ?
C25 Au1 C11 175(2) 2_766 2_775 ?
C25 Au1 Au4 83.3(15) 2_766 . ?
C11 Au1 Au4 101.2(14) 2_775 . ?
C26 Au2 C12 175(2) . . ?
C26 Au2 Au3 109.1(15) . . ?
C12 Au2 Au3 76.2(14) . . ?
C13 Au3 C27 176(2) . . ?
C13 Au3 Au2 88.6(15) . . ?
C27 Au3 Au2 88.0(16) . . ?
C14 Au4 C28 177(2) . 1_554 ?
C14 Au4 Au1 91.1(15) . . ?
C28 Au4 Au1 87.0(17) 1_554 . ?
C1 N1 C5 119(5) . . ?
C1 N1 Fe1 117(3) . . ?
C5 N1 Fe1 123(3) . . ?
C10 N2 C6 118(4) . . ?
C10 N2 Fe1 119(3) . . ?
C6 N2 Fe1 123(3) . . ?
C11 N3 Fe1 166(4) . . ?
C12 N4 Fe1 172(5) . 2_776 ?
C13 N5 Fe1 165(4) . . ?
C14 N6 Fe1 170(4) . . ?
C15 N7 C19 114(4) . . ?
C15 N7 Fe2 123(3) . . ?
C19 N7 Fe2 123(3) . . ?
C24 N8 C20 118(5) . . ?
C24 N8 Fe2 117(4) . . ?
C20 N8 Fe2 124(4) . . ?
C25 N9 Fe2 168(4) . . ?
C26 N10 Fe2 171(5) . 2_766 ?
C27 N11 Fe2 172(4) . . ?
C28 N12 Fe2 176(5) . . ?
N1 C1 C2 123(5) . . ?
C1 C2 C3 119(6) . . ?
C2 C3 C4 114(6) . . ?
C5 C4 F1 122(6) . . ?
C5 C4 C3 126(6) . . ?
F1 C4 C3 112(6) . . ?
C4 C5 N1 119(5) . . ?
C7 C6 N2 121(5) . . ?
C6 C7 C8 121(5) . . ?
C7 C8 C9 113(6) . . ?
C10 C9 F2 120(5) . . ?
C10 C9 C8 127(6) . . ?
F2 C9 C8 113(5) . . ?
C9 C10 N2 119(5) . . ?
N3 C11 Au1 177(4) . 2_775 ?
N4 C12 Au2 172(5) . . ?
N5 C13 Au3 176(5) . . ?
N6 C14 Au4 173(5) . . ?
C16 C15 N7 122(5) . . ?
C15 C16 C17 122(6) . . ?
C18 C17 C16 116(6) . . ?
C17 C18 C19 122(6) . . ?
C17 C18 F3 122(6) . . ?
C19 C18 F3 117(6) . . ?
C18 C19 N7 123(5) . . ?
C21 C20 N8 123(6) . . ?
C20 C21 C22 123(6) . . ?
C23 C22 C21 110(6) . . ?
C24 C23 C22 125(6) . . ?
C24 C23 F4 121(5) . . ?
C22 C23 F4 114(5) . . ?
C23 C24 N8 119(5) . . ?
N9 C25 Au1 173(5) . 2_766 ?
N10 C26 Au2 177(5) . . ?
N11 C27 Au3 177(5) . . ?
N12 C28 Au4 169(5) . 1_556 ?

loop_
_geom_bond_atom_site_label_1
_geom_bond_atom_site_label_2
_geom_bond_distance
_geom_bond_site_symmetry_2
_geom_bond_publ_flag
Fe1 N1 2.25(5) . ?
Fe1 N2 2.19(4) . ?
Fe1 N3 2.17(4) . ?
Fe1 N4 2.12(5) 2_776 ?
Fe1 N5 2.15(4) . ?
Fe1 N6 2.13(5) . ?
Fe2 N7 2.02(4) . ?
Fe2 N8 2.03(4) . ?
Fe2 N9 1.96(5) . ?
Fe2 N10 1.98(4) 2_766 ?
Fe2 N11 1.90(5) . ?
Fe2 N12 1.97(5) . ?
Au1 C25 1.96(5) 2_766 ?
Au1 C11 1.99(5) 2_775 ?
Au1 Au4 3.082(3) . ?
Au2 C26 1.97(5) . ?
Au2 C12 2.00(5) . ?
Au2 Au3 3.124(3) . ?
Au3 C13 2.01(5) . ?
Au3 C27 2.00(5) . ?
Au4 C14 1.98(5) . ?
Au4 C28 2.00(6) 1_554 ?
F1 C4 1.35(9) . ?
F2 C9 1.42(7) . ?
F3 C18 1.38(8) . ?
F4 C23 1.43(7) . ?
N1 C1 1.31(6) . ?
N1 C5 1.32(7) . ?
N2 C10 1.38(6) . ?
N2 C6 1.42(7) . ?
N3 C11 1.10(6) . ?
N4 C12 1.14(6) . ?
N4 Fe1 2.12(5) 2_776 ?
N5 C13 1.09(6) . ?
N6 C14 1.16(6) . ?
N7 C15 1.37(6) . ?
N7 C19 1.39(6) . ?
N8 C24 1.32(7) . ?
N8 C20 1.36(8) . ?
N9 C25 1.18(7) . ?
N10 C26 1.15(7) . ?
N10 Fe2 1.98(4) 2_766 ?
N11 C27 1.19(7) . ?
N12 C28 1.14(7) . ?
C1 C2 1.39(8) . ?
C2 C3 1.37(9) . ?
C3 C4 1.38(9) . ?
C4 C5 1.32(8) . ?
C6 C7 1.40(8) . ?
C7 C8 1.41(9) . ?
C8 C9 1.42(9) . ?
C9 C10 1.34(8) . ?
C11 Au1 1.99(5) 2_775 ?
C15 C16 1.37(8) . ?
C16 C17 1.40(9) . ?
C17 C18 1.32(9) . ?
C18 C19 1.38(8) . ?
C20 C21 1.32(8) . ?
C21 C22 1.41(8) . ?
C22 C23 1.41(9) . ?
C23 C24 1.37(8) . ?
C25 Au1 1.96(5) 2_766 ?
C28 Au4 2.00(6) 1_556 ?
